data_9004589
loop_
_publ_author_name
'Li, Y.'
'Burns, P. C.'

_publ_section_title
;
 Investigations of crystal-chemical variability in lead uranyl oxide
 hydrates. II. Fourmarierite
 Note: sample UMN486
;
_journal_name_full 'The Canadian Mineralogist'
_journal_page_first 737
_journal_page_last 749
_journal_paper_doi 10.2113/gscanmin.38.3.737
_journal_volume 38
_journal_year 2000
_chemical_compound_source 'Shaba, Democratic Republic of Congo'
_chemical_formula_sum 'H10 O19 Pb U4'
_chemical_name_mineral Fourmarierite
_space_group_IT_number 36
_symmetry_space_group_name_Hall 'B -2 -2b'
_symmetry_space_group_name_H-M 'B b 21 m'
_cell_angle_alpha 90
_cell_angle_beta 90
_cell_angle_gamma 90
_cell_formula_units_Z 8
_cell_length_a 14.010
_cell_length_b 16.468
_cell_length_c 14.369
_cell_volume 3315.168
_database_code_amcsd 0005681
_exptl_crystal_density_diffrn 5.896
_cod_original_formula_sum 'U4 Pb O19 H10'
_cod_database_code 9004589

loop_
_space_group_symop_operation_xyz
x,y,z
1/2+x,y,1/2+z
-x,1/2+y,z
1/2-x,1/2+y,1/2+z
x,y,-z
1/2+x,y,1/2-z
-x,1/2+y,-z
1/2-x,1/2+y,1/2-z

loop_
_atom_site_label
_atom_site_fract_x
_atom_site_fract_y
_atom_site_fract_z
_atom_site_U_iso_or_equiv
_atom_site_type_symbol
_atom_site_attached_hydrogens
U(1) 0.02470 0.11660 0.24330 0.01500 U 0
U(2) 0.01490 0.38340 0.24050 0.01400 U 0
U(3) 0.27250 0.02210 0.22130 0.01400 U 0
U(4) 0.24190 0.25300 0.26160 0.01500 U 0
Pb(1) 0.18700 0.38140 0.00000 0.03000 Pb 0
Pb(2) 0.32740 0.60320 0.00000 0.02800 Pb 0
O(1) -0.00560 0.13400 0.12490 0.02300 O 0
O(2) 0.05180 0.09500 0.36610 0.01800 O 0
O(3) 0.05300 0.37650 0.12070 0.02500 O 0
O(4) -0.03080 0.38700 0.35530 0.04000 O 0
O(5) 0.29020 0.02700 0.09750 0.02000 O 0
O(6) 0.24760 0.01380 0.34400 0.02700 O 0
O(7) 0.25200 0.28970 0.14280 0.01700 O 0
O(8) 0.24150 0.21580 0.38190 0.02300 O 0
O(9) 0.10710 -0.01460 0.19340 0.01500 O 0
O(10) -0.07480 0.00880 0.24630 0.02300 O 0
O(11) -0.13240 0.15730 0.28650 0.01800 O 0
O-H(12) 0.06590 0.25270 0.27540 0.03200 O 1
O(13) 0.18170 0.13420 0.21730 0.02200 O 0
O(14) -0.11500 0.30980 0.19040 0.00800 O 0
O-H(15) 0.18280 0.38340 0.29990 0.02400 O 1
Wat(16) 0.13700 0.54600 0.00000 0.02900 O 2
Wat(17) 0.36900 0.45000 0.00000 0.03300 O 2
Wat(18) 0.14100 0.21400 0.00000 0.04500 O 2
Wat(19) 0.45900 0.73700 0.00000 0.09000 O 2
Wat(20) 0.11300 -0.03900 0.00000 0.03700 O 2
Wat(21) 0.35700 0.17500 0.00000 0.03500 O 2
Wat(22) 0.08500 0.77000 0.00000 0.03900 O 2
Wat(23) 0.32400 0.87300 0.00000 0.07600 O 2

loop_
_cod_changelog_entry_id
_cod_changelog_entry_author
_cod_changelog_entry_date
_cod_changelog_entry_text
1
;cod-tools version 3.8.0
Id: cif_guess_AMCSD_atom_types 9581 2023-05-17 12:35:41Z saulius
;
2023-05-23T09:16:02+03:00
;Derived atom types and hydrogen counts
from atom names that follow the AMCSD naming convention
(Wat == water, O-H == hydroxyl).
;

loop_
_cod_related_entry_id
_cod_related_entry_database
_cod_related_entry_code
1 AMCSD 0005681
